data_1576742
loop_
_publ_author_name
'Back, Nick'
'Guthrie, Emylie'
'Zhu, Chengxu'
'de Visser, Sam P.'
'Tahsini, Laleh'

_publ_section_title
;
 Metal ligand cooperativity in the direct carboxylation and esterification
 of terminal alkynes by Cu-CNC complexes bearing 2,6-lutidine linkers.
;
_journal_issue 4
_journal_name_full 'Chemical science'
_journal_page_first 2087
_journal_page_last 2101
_journal_paper_doi 10.1039/d5sc08379f
_journal_volume 17
_journal_year 2026
_chemical_formula_moiety 'C31 H32 Cu N5'
_chemical_formula_sum 'C31 H32 Cu N5'
_chemical_formula_weight 538.15
_chemical_properties_physical Air-sensitive,Moisture-sensitive,Hygroscopic
_space_group_crystal_system triclinic
_space_group_IT_number 2
_space_group_name_Hall '-P 1'
_space_group_name_H-M_alt 'P -1'
_atom_sites_solution_hydrogens geom
_atom_sites_solution_primary dual
_audit_creation_date 2025-07-28
_audit_creation_method
;
Olex2 1.5
(compiled 2025.07.13 svn.rb7424aed for OlexSys, GUI svn.r7311)
;
_audit_update_record
;
2025-09-15 deposited with the CCDC.	2026-01-08 downloaded from the CCDC.
;
_cell_angle_alpha 69.605(3)
_cell_angle_beta 74.381(3)
_cell_angle_gamma 80.865(3)
_cell_formula_units_Z 2
_cell_length_a 9.1454(8)
_cell_length_b 11.5360(11)
_cell_length_c 14.1953(15)
_cell_measurement_reflns_used 9921
_cell_measurement_temperature 100.00
_cell_measurement_theta_max 28.235
_cell_measurement_theta_min 2.682
_cell_volume 1348.4(2)
_computing_cell_refinement 'SAINT V8.41 (Bruker AXS Inc, 2024)'
_computing_data_reduction 'SAINT V8.41 (Bruker AXS Inc, 2024)'
_computing_molecular_graphics 'Olex2 1.5 (Dolomanov et al., 2009)'
_computing_publication_material 'Olex2 1.5 (Dolomanov et al., 2009)'
_computing_structure_refinement 'XL  (Sheldrick, 2008)'
_computing_structure_solution 'SHELXT 2018/2 (Sheldrick, 2018)'
_diffrn_ambient_temperature 100.00
_diffrn_measured_fraction_theta_full 0.998
_diffrn_measured_fraction_theta_max 0.994
_diffrn_measurement_device_type 'Bruker D8 Venture DUO with Photon 3'
_diffrn_radiation_type MoK\a
_diffrn_radiation_wavelength 0.71073
_diffrn_reflns_av_R_equivalents 0.0624
_diffrn_reflns_av_unetI/netI 0.0470
_diffrn_reflns_Laue_measured_fraction_full 0.998
_diffrn_reflns_Laue_measured_fraction_max 0.994
_diffrn_reflns_limit_h_max 12
_diffrn_reflns_limit_h_min -10
_diffrn_reflns_limit_k_max 15
_diffrn_reflns_limit_k_min -15
_diffrn_reflns_limit_l_max 17
_diffrn_reflns_limit_l_min -18
_diffrn_reflns_number 30906
_diffrn_reflns_point_group_measured_fraction_full 0.998
_diffrn_reflns_point_group_measured_fraction_max 0.994
_diffrn_reflns_theta_full 25.242
_diffrn_reflns_theta_max 27.877
_diffrn_reflns_theta_min 2.032
_diffrn_source_current 1.4
_diffrn_source_power 0.07
_diffrn_source_voltage 50.0
_exptl_absorpt_coefficient_mu 0.839
_exptl_absorpt_correction_T_max 0.7457
_exptl_absorpt_correction_T_min 0.6711
_exptl_absorpt_correction_type numerical
_exptl_absorpt_process_details
;
SADABS-2016/2 (Bruker,2016/2) was used for absorption correction.
wR2(int) was 0.1106 before and 0.0747 after correction.
The Ratio of minimum to maximum transmission is 0.9000.
The \l/2 correction factor is Not present.
;
_exptl_crystal_colour 'clear orange'
_exptl_crystal_colour_lustre clear
_exptl_crystal_colour_primary orange
_exptl_crystal_density_diffrn 1.325
_exptl_crystal_description irregular
_exptl_crystal_F_000 564
_exptl_crystal_size_max 0.234
_exptl_crystal_size_mid 0.226
_exptl_crystal_size_min 0.103
_refine_diff_density_max 0.551
_refine_diff_density_min -0.737
_refine_diff_density_rms 0.091
_refine_ls_extinction_method none
_refine_ls_goodness_of_fit_ref 1.313
_refine_ls_hydrogen_treatment constr
_refine_ls_matrix_type full
_refine_ls_number_parameters 554
_refine_ls_number_reflns 6386
_refine_ls_number_restraints 1089
_refine_ls_restrained_S_all 1.217
_refine_ls_R_factor_all 0.0931
_refine_ls_R_factor_gt 0.0774
_refine_ls_shift/su_max 0.001
_refine_ls_shift/su_mean 0.000
_refine_ls_structure_factor_coef Fsqd
_refine_ls_weighting_details 'w=1/[\s^2^(Fo^2^)+5.6145P] where P=(Fo^2^+2Fc^2^)/3'
_refine_ls_weighting_scheme calc
_refine_ls_wR_factor_gt 0.1825
_refine_ls_wR_factor_ref 0.1892
_reflns_Friedel_coverage 0.000
_reflns_number_gt 5291
_reflns_number_total 6386
_reflns_threshold_expression 'I > 2\s(I)'
_cod_data_source_file d5sc08379f2.cif
_cod_data_source_block tah25_06
_cod_database_code 1576742
_shelx_shelxl_version_number 2019/3
_shelx_space_group_comment
;
The symmetry employed for this shelxl refinement is uniquely defined
by the following loop, which should always be used as a source of
symmetry information in preference to the above space-group names.
They are only intended as comments.
;
_shelx_estimated_absorpt_t_max 0.919
_shelx_estimated_absorpt_t_min 0.828
_olex2_refinement_description
;
1. Fixed Uiso
 At 1.2 times of:
  All C(H) groups, All C(H,H) groups
 At 1.5 times of:
  All C(H,H,H) groups
2. Uiso/Uaniso restraints and constraints
N1 \\sim C14A \\sim C14B \\sim C15A \\sim C15B \\sim C16A \\sim C16B \\sim C17A
\\sim C17B \\sim C18A \\sim C18B \\sim C19A \\sim C19B \\sim C20A \\sim C20B
\\sim C21A \\sim C21B \\sim C22A \\sim C22B: within 2A with sigma of 0.01 and
sigma for terminal atoms of 0.02 within 2A
N5 \\sim C23A \\sim C23B \\sim C24A \\sim C24B \\sim C25A \\sim C25B \\sim C26A
\\sim C26B \\sim C27A \\sim C27B \\sim C28A \\sim C28B \\sim C29A \\sim C29B
\\sim C30A \\sim C30B \\sim C31A \\sim C31B: within 2A with sigma of 0.01 and
sigma for terminal atoms of 0.02 within 2A
N3 \\sim C4A \\sim C4B \\sim C5 \\sim C6A \\sim C6B \\sim C7A \\sim C7B \\sim
C8A \\sim C8B \\sim C9 \\sim C10A \\sim C10B: within 2A with sigma of 0.01 and
sigma for terminal atoms of 0.02 within 2A
3. Rigid body (RIGU) restrains
 N1, C14A, C14B, C15A, C15B, C16A, C16B, C17A, C17B, C18A, C18B, C19A, C19B,
 C20A, C20B, C21A, C21B, C22A, C22B
 with sigma for 1-2 distances of 0.001 and sigma for 1-3 distances of 0.001
 N5, C23A, C23B, C24A, C24B, C25A, C25B, C26A, C26B, C27A, C27B, C28A, C28B,
 C29A, C29B, C30A, C30B, C31A, C31B
 with sigma for 1-2 distances of 0.001 and sigma for 1-3 distances of 0.001
 N3, C4A, C4B, C5, C6A, C6B, C7A, C7B, C8A, C8B, C9, C10A, C10B
 with sigma for 1-2 distances of 0.001 and sigma for 1-3 distances of 0.001
4. Others
 Sof(C4B)=Sof(H4B)=Sof(C6B)=Sof(H6B)=Sof(C7B)=Sof(H7B)=Sof(C8B)=Sof(H8B)=
 Sof(C10B)=Sof(H10C)=Sof(H10D)=Sof(C14B)=Sof(C15B)=Sof(C16B)=Sof(H16B)=
 Sof(C17B)=Sof(C18B)=Sof(H18B)=Sof(C19B)=Sof(C20B)=Sof(H20D)=Sof(H20E)=
 Sof(H20F)=Sof(C21B)=Sof(H21D)=Sof(H21E)=Sof(H21F)=Sof(C22B)=Sof(H22D)=
 Sof(H22E)=Sof(H22F)=Sof(C23B)=Sof(C24B)=Sof(C25B)=Sof(H25B)=Sof(C26B)=
 Sof(C27B)=Sof(H27B)=Sof(C28B)=Sof(C29B)=Sof(H29D)=Sof(H29E)=Sof(H29F)=
 Sof(C30B)=Sof(H30D)=Sof(H30E)=Sof(H30F)=Sof(C31B)=Sof(H31D)=Sof(H31E)=
 Sof(H31F)=1-FVAR(1)
 Sof(C4A)=Sof(H4A)=Sof(C6A)=Sof(H6A)=Sof(C7A)=Sof(H7A)=Sof(C8A)=Sof(H8A)=
 Sof(C10A)=Sof(H10A)=Sof(H10B)=Sof(C14A)=Sof(C15A)=Sof(C16A)=Sof(H16A)=
 Sof(C17A)=Sof(C18A)=Sof(H18A)=Sof(C19A)=Sof(C20A)=Sof(H20A)=Sof(H20B)=
 Sof(H20C)=Sof(C21A)=Sof(H21A)=Sof(H21B)=Sof(H21C)=Sof(C22A)=Sof(H22A)=
 Sof(H22B)=Sof(H22C)=Sof(C23A)=Sof(C24A)=Sof(C25A)=Sof(H25A)=Sof(C26A)=
 Sof(C27A)=Sof(H27A)=Sof(C28A)=Sof(C29A)=Sof(H29A)=Sof(H29B)=Sof(H29C)=
 Sof(C30A)=Sof(H30A)=Sof(H30B)=Sof(H30C)=Sof(C31A)=Sof(H31A)=Sof(H31B)=
 Sof(H31C)=FVAR(1)
5.a Secondary CH2 refined with riding coordinates:
 C10A(H10A,H10B), C10B(H10C,H10D)
5.b Aromatic/amide H refined with riding coordinates:
 C2(H2), C3(H3), C4A(H4A), C4B(H4B), C6A(H6A), C6B(H6B), C7A(H7A), C7B(H7B),
 C8A(H8A), C8B(H8B), C12(H12), C13(H13), C16A(H16A), C16B(H16B), C18A(H18A),
 C18B(H18B), C25A(H25A), C25B(H25B), C27A(H27A), C27B(H27B)
5.c Idealised Me refined as rotating group:
 C20A(H20A,H20B,H20C), C20B(H20D,H20E,H20F), C21A(H21A,H21B,H21C), C21B(H21D,
 H21E,H21F), C22A(H22A,H22B,H22C), C22B(H22D,H22E,H22F), C29A(H29A,H29B,H29C),
 C29B(H29D,H29E,H29F), C30A(H30A,H30B,H30C), C30B(H30D,H30E,H30F), C31A(H31A,
 H31B,H31C), C31B(H31D,H31E,H31F)
;
_olex2_exptl_crystal_mounting_method 'MiTeGen 100 micron MicroLoop'
_olex2_submission_special_instructions 'No special instructions were received'

loop_
_space_group_symop_operation_xyz
'x, y, z'
'-x, -y, -z'

loop_
_atom_site_label
_atom_site_type_symbol
_atom_site_fract_x
_atom_site_fract_y
_atom_site_fract_z
_atom_site_U_iso_or_equiv
_atom_site_adp_type
_atom_site_occupancy
_atom_site_site_symmetry_order
_atom_site_calc_flag
_atom_site_refinement_flags_posn
_atom_site_refinement_flags_adp
_atom_site_refinement_flags_occupancy
_atom_site_disorder_assembly
_atom_site_disorder_group
Cu1 Cu 0.56848(7) 0.43624(5) 0.75478(5) 0.03290(19) Uani 1 1 d . . . . .
N1 N 0.7266(4) 0.6507(3) 0.5850(3) 0.0259(7) Uani 1 1 d . U . . .
N2 N 0.8733(4) 0.4964(3) 0.6522(3) 0.0269(8) Uani 1 1 d . . . . .
N3 N 0.7011(5) 0.2677(3) 0.7726(3) 0.0340(9) Uani 1 1 d . U . . .
N4 N 0.3683(5) 0.2424(4) 0.8712(3) 0.0368(10) Uani 1 1 d . . . . .
N5 N 0.2573(4) 0.4103(3) 0.8980(3) 0.0275(8) Uani 1 1 d . U . . .
C1 C 0.7243(5) 0.5384(4) 0.6598(4) 0.0268(9) Uani 1 1 d . . . . .
C2 C 0.9664(5) 0.5828(4) 0.5753(4) 0.0322(10) Uani 1 1 d . . . . .
H2 H 1.074459 0.575808 0.556349 0.039 Uiso 1 1 calc R U . . .
C3 C 0.8743(5) 0.6783(4) 0.5326(4) 0.0338(11) Uani 1 1 d . . . . .
H3 H 0.904979 0.751086 0.476922 0.041 Uiso 1 1 calc R U . . .
C4A C 0.4830(13) 0.1464(11) 0.8559(10) 0.035(2) Uani 0.550(10) 1 d . U P A 1
H4A H 0.450024 0.064854 0.880842 0.042 Uiso 0.550(10) 1 calc R U P A 1
C4B C 0.930(3) 0.3780(19) 0.7024(14) 0.030(3) Uani 0.450(10) 1 d . U P A 2
H4B H 1.032948 0.371355 0.707545 0.036 Uiso 0.450(10) 1 calc R U P A 2
C5 C 0.6330(6) 0.1577(4) 0.8100(4) 0.0317(9) Uani 1 1 d . U . . .
C6A C 0.7305(14) 0.0451(10) 0.8009(9) 0.0343(18) Uani 0.550(10) 1 d . U P A 1
H6A H 0.684720 -0.030551 0.819345 0.041 Uiso 0.550(10) 1 calc R U P A 1
C6B C 0.9385(16) 0.1551(12) 0.7778(11) 0.036(2) Uani 0.450(10) 1 d . U P A 2
H6B H 1.045506 0.153913 0.768237 0.044 Uiso 0.450(10) 1 calc R U P A 2
C7A C 0.8791(12) 0.0474(8) 0.7677(8) 0.0347(16) Uani 0.550(10) 1 d . U P A 1
H7A H 0.939074 -0.027154 0.765467 0.042 Uiso 0.550(10) 1 calc R U P A 1
C7B C 0.8690(15) 0.0461(11) 0.8222(11) 0.041(2) Uani 0.450(10) 1 d . U P A 2
H7B H 0.928330 -0.029991 0.841802 0.050 Uiso 0.450(10) 1 calc R U P A 2
C8A C 0.9518(13) 0.1602(9) 0.7351(8) 0.0334(17) Uani 0.550(10) 1 d . U P A 1
H8A H 1.058350 0.163983 0.707260 0.040 Uiso 0.550(10) 1 calc R U P A 1
C8B C 0.7108(17) 0.0460(12) 0.8391(11) 0.035(2) Uani 0.450(10) 1 d . U P A 2
H8B H 0.660600 -0.028818 0.869461 0.042 Uiso 0.450(10) 1 calc R U P A 2
C9 C 0.8560(5) 0.2666(4) 0.7466(4) 0.0311(9) Uani 1 1 d . U . . .
C10A C 0.931(2) 0.3832(16) 0.7287(12) 0.031(3) Uani 0.550(10) 1 d . U P A 1
H10A H 0.913270 0.398666 0.795408 0.037 Uiso 0.550(10) 1 calc R U P A 1
H10B H 1.042340 0.369482 0.703585 0.037 Uiso 0.550(10) 1 calc R U P A 1
C10B C 0.4650(16) 0.1599(14) 0.8163(12) 0.036(2) Uani 0.450(10) 1 d . U P A 2
H10C H 0.449096 0.186759 0.745271 0.043 Uiso 0.450(10) 1 calc R U P A 2
H10D H 0.432033 0.074624 0.851659 0.043 Uiso 0.450(10) 1 calc R U P A 2
C11 C 0.3872(5) 0.3660(4) 0.8443(4) 0.0317(10) Uani 1 1 d . . . . .
C12 C 0.1599(6) 0.3177(5) 0.9558(5) 0.0437(14) Uani 1 1 d . . . . .
H12 H 0.063577 0.326228 1.000410 0.052 Uiso 1 1 calc R U . . .
C13 C 0.2278(6) 0.2128(5) 0.9367(5) 0.0439(14) Uani 1 1 d . . . . .
H13 H 0.186911 0.134003 0.963204 0.053 Uiso 1 1 calc R U . . .
C14A C 0.593(3) 0.7201(18) 0.559(2) 0.0274(14) Uani 0.550(10) 1 d . U P A 1
C14B C 0.591(4) 0.734(2) 0.561(3) 0.0271(16) Uani 0.450(10) 1 d . U P A 2
C15A C 0.524(2) 0.8099(19) 0.6064(11) 0.0289(16) Uani 0.550(10) 1 d . U P A 1
C15B C 0.522(3) 0.806(2) 0.6248(14) 0.0279(16) Uani 0.450(10) 1 d . U P A 2
C16A C 0.3945(18) 0.8801(15) 0.5759(9) 0.0319(17) Uani 0.550(10) 1 d . U P A 1
H16A H 0.347877 0.943521 0.604836 0.038 Uiso 0.550(10) 1 calc R U P A 1
C16B C 0.391(2) 0.8787(18) 0.6023(11) 0.0293(18) Uani 0.450(10) 1 d . U P A 2
H16B H 0.342745 0.931255 0.642146 0.035 Uiso 0.450(10) 1 calc R U P A 2
C17A C 0.3324(16) 0.8587(13) 0.5033(10) 0.0340(18) Uani 0.550(10) 1 d . U P A 1
C17B C 0.328(2) 0.8774(15) 0.5230(13) 0.0308(19) Uani 0.450(10) 1 d . U P A 2
C18A C 0.4023(14) 0.7655(11) 0.4643(10) 0.0342(17) Uani 0.550(10) 1 d . U P A 1
H18A H 0.358281 0.746781 0.418339 0.041 Uiso 0.550(10) 1 calc R U P A 1
C18B C 0.4032(17) 0.8072(12) 0.4590(12) 0.0290(18) Uani 0.450(10) 1 d . U P A 2
H18B H 0.363076 0.808692 0.403340 0.035 Uiso 0.450(10) 1 calc R U P A 2
C19A C 0.5345(15) 0.6967(10) 0.4886(10) 0.0310(16) Uani 0.550(10) 1 d . U P A 1
C19B C 0.5378(18) 0.7343(12) 0.4766(12) 0.0282(17) Uani 0.450(10) 1 d . U P A 2
C20A C 0.583(2) 0.8285(15) 0.6878(10) 0.033(2) Uani 0.550(10) 1 d . U P A 1
H20A H 0.532532 0.774656 0.755723 0.049 Uiso 0.550(10) 1 calc R U P A 1
H20B H 0.561091 0.915299 0.685532 0.049 Uiso 0.550(10) 1 calc R U P A 1
H20C H 0.692693 0.807838 0.675717 0.049 Uiso 0.550(10) 1 calc R U P A 1
C20B C 0.580(3) 0.8061(19) 0.7153(12) 0.032(3) Uani 0.450(10) 1 d . U P A 2
H20D H 0.541458 0.736277 0.776171 0.048 Uiso 0.450(10) 1 calc R U P A 2
H20E H 0.545150 0.883966 0.730310 0.048 Uiso 0.450(10) 1 calc R U P A 2
H20F H 0.691677 0.797675 0.697971 0.048 Uiso 0.450(10) 1 calc R U P A 2
C21A C 0.1863(17) 0.9299(16) 0.4794(13) 0.046(3) Uani 0.550(10) 1 d . U P A 1
H21A H 0.185478 1.015015 0.479200 0.068 Uiso 0.550(10) 1 calc R U P A 1
H21B H 0.099470 0.889627 0.532149 0.068 Uiso 0.550(10) 1 calc R U P A 1
H21C H 0.178919 0.931195 0.411451 0.068 Uiso 0.550(10) 1 calc R U P A 1
C21B C 0.181(2) 0.9502(18) 0.5076(14) 0.037(3) Uani 0.450(10) 1 d . U P A 2
H21D H 0.095724 0.899711 0.551245 0.055 Uiso 0.450(10) 1 calc R U P A 2
H21E H 0.176869 0.973325 0.434932 0.055 Uiso 0.450(10) 1 calc R U P A 2
H21F H 0.172997 1.025400 0.526421 0.055 Uiso 0.450(10) 1 calc R U P A 2
C22A C 0.6094(14) 0.5985(13) 0.4378(11) 0.045(2) Uani 0.550(10) 1 d . U P A 1
H22A H 0.536029 0.576436 0.408837 0.068 Uiso 0.550(10) 1 calc R U P A 1
H22B H 0.642724 0.524607 0.489533 0.068 Uiso 0.550(10) 1 calc R U P A 1
H22C H 0.697629 0.631434 0.382459 0.068 Uiso 0.550(10) 1 calc R U P A 1
C22B C 0.6191(14) 0.6579(12) 0.4090(10) 0.033(2) Uani 0.450(10) 1 d . U P A 2
H22D H 0.550524 0.648743 0.370000 0.049 Uiso 0.450(10) 1 calc R U P A 2
H22E H 0.651281 0.575886 0.452027 0.049 Uiso 0.450(10) 1 calc R U P A 2
H22F H 0.708692 0.699158 0.360869 0.049 Uiso 0.450(10) 1 calc R U P A 2
C23A C 0.242(4) 0.531(3) 0.910(2) 0.0260(14) Uani 0.550(10) 1 d . U P A 1
C23B C 0.233(5) 0.535(4) 0.904(3) 0.0259(16) Uani 0.450(10) 1 d . U P A 2
C24A C 0.2856(15) 0.5395(14) 0.9943(13) 0.0283(16) Uani 0.550(10) 1 d . U P A 1
C24B C 0.2523(19) 0.5526(17) 0.9904(16) 0.0279(18) Uani 0.450(10) 1 d . U P A 2
C25A C 0.2756(14) 0.6560(11) 1.0054(11) 0.0285(17) Uani 0.550(10) 1 d . U P A 1
H25A H 0.305282 0.663544 1.062105 0.034 Uiso 0.550(10) 1 calc R U P A 1
C25B C 0.2381(17) 0.6747(15) 0.9939(13) 0.0283(19) Uani 0.450(10) 1 d . U P A 2
H25B H 0.251713 0.689703 1.052529 0.034 Uiso 0.450(10) 1 calc R U P A 2
C26A C 0.2229(15) 0.7619(12) 0.9349(9) 0.0266(18) Uani 0.550(10) 1 d . U P A 1
C26B C 0.2034(19) 0.7740(14) 0.9096(12) 0.0263(19) Uani 0.450(10) 1 d . U P A 2
C27A C 0.1834(18) 0.7497(14) 0.8510(9) 0.0262(17) Uani 0.550(10) 1 d . U P A 1
H27A H 0.149484 0.821885 0.802101 0.031 Uiso 0.550(10) 1 calc R U P A 1
C27B C 0.181(2) 0.7511(17) 0.8261(12) 0.0260(19) Uani 0.450(10) 1 d . U P A 2
H27B H 0.153056 0.819008 0.771171 0.031 Uiso 0.450(10) 1 calc R U P A 2
C28A C 0.192(2) 0.6345(18) 0.8359(11) 0.0268(16) Uani 0.550(10) 1 d . U P A 1
C28B C 0.197(3) 0.632(2) 0.8186(14) 0.0264(17) Uani 0.450(10) 1 d . U P A 2
C29A C 0.3412(17) 0.4253(12) 1.0733(12) 0.038(3) Uani 0.550(10) 1 d . U P A 1
H29A H 0.255229 0.375419 1.115978 0.057 Uiso 0.550(10) 1 calc R U P A 1
H29B H 0.386494 0.451068 1.117399 0.057 Uiso 0.550(10) 1 calc R U P A 1
H29C H 0.417804 0.375745 1.037379 0.057 Uiso 0.550(10) 1 calc R U P A 1
C29B C 0.291(2) 0.4465(16) 1.0787(14) 0.038(3) Uani 0.450(10) 1 d . U P A 2
H29D H 0.200013 0.402631 1.119621 0.057 Uiso 0.450(10) 1 calc R U P A 2
H29E H 0.330872 0.477775 1.122249 0.057 Uiso 0.450(10) 1 calc R U P A 2
H29F H 0.369029 0.389418 1.052061 0.057 Uiso 0.450(10) 1 calc R U P A 2
C30A C 0.2124(17) 0.8869(11) 0.9488(11) 0.034(2) Uani 0.550(10) 1 d . U P A 1
H30A H 0.115924 0.898361 0.996703 0.051 Uiso 0.550(10) 1 calc R U P A 1
H30B H 0.216943 0.952075 0.881883 0.051 Uiso 0.550(10) 1 calc R U P A 1
H30C H 0.297360 0.891504 0.976862 0.051 Uiso 0.550(10) 1 calc R U P A 1
C30B C 0.186(2) 0.9046(13) 0.9173(12) 0.030(3) Uani 0.450(10) 1 d . U P A 2
H30D H 0.078796 0.936530 0.922520 0.046 Uiso 0.450(10) 1 calc R U P A 2
H30E H 0.249295 0.959156 0.855569 0.046 Uiso 0.450(10) 1 calc R U P A 2
H30F H 0.217199 0.902011 0.978777 0.046 Uiso 0.450(10) 1 calc R U P A 2
C31A C 0.147(2) 0.6224(19) 0.7457(12) 0.036(3) Uani 0.550(10) 1 d . U P A 1
H31A H 0.237928 0.598283 0.699124 0.054 Uiso 0.550(10) 1 calc R U P A 1
H31B H 0.101178 0.702068 0.708469 0.054 Uiso 0.550(10) 1 calc R U P A 1
H31C H 0.073828 0.559008 0.770483 0.054 Uiso 0.550(10) 1 calc R U P A 1
C31B C 0.176(3) 0.611(2) 0.7265(16) 0.034(3) Uani 0.450(10) 1 d . U P A 2
H31D H 0.275590 0.602272 0.680905 0.051 Uiso 0.450(10) 1 calc R U P A 2
H31E H 0.115613 0.682289 0.689520 0.051 Uiso 0.450(10) 1 calc R U P A 2
H31F H 0.122688 0.535868 0.747687 0.051 Uiso 0.450(10) 1 calc R U P A 2

loop_
_atom_site_aniso_label
_atom_site_aniso_U_11
_atom_site_aniso_U_22
_atom_site_aniso_U_33
_atom_site_aniso_U_23
_atom_site_aniso_U_13
_atom_site_aniso_U_12
Cu1 0.0267(3) 0.0202(3) 0.0399(4) -0.0056(2) 0.0094(2) -0.0072(2)
N1 0.0216(14) 0.0250(16) 0.0256(18) -0.0015(13) -0.0023(12) -0.0072(12)
N2 0.0235(18) 0.0249(18) 0.0249(19) -0.0025(15) 0.0009(15) -0.0044(14)
N3 0.0320(14) 0.0216(14) 0.037(2) -0.0054(15) 0.0049(15) -0.0027(11)
N4 0.036(2) 0.0249(19) 0.043(2) -0.0129(18) 0.0116(19) -0.0155(17)
N5 0.0234(17) 0.0250(14) 0.0296(19) -0.0087(13) 0.0069(14) -0.0114(13)
C1 0.023(2) 0.023(2) 0.032(2) -0.0069(18) -0.0027(18) -0.0040(16)
C2 0.023(2) 0.033(2) 0.032(3) -0.0020(19) 0.0001(19) -0.0096(18)
C3 0.021(2) 0.034(2) 0.034(3) 0.004(2) -0.0027(19) -0.0081(18)
C4A 0.041(2) 0.021(4) 0.036(5) -0.005(4) 0.001(3) -0.008(2)
C4B 0.027(3) 0.028(3) 0.025(7) -0.003(4) 0.001(5) 0.001(2)
C5 0.0401(17) 0.0223(15) 0.029(2) -0.0071(15) -0.0004(17) -0.0057(12)
C6A 0.048(2) 0.024(2) 0.026(4) -0.007(3) -0.002(3) -0.0013(19)
C6B 0.039(3) 0.029(2) 0.028(5) 0.000(3) -0.001(4) 0.0027(18)
C7A 0.047(2) 0.028(2) 0.020(4) -0.005(3) -0.002(3) 0.002(2)
C7B 0.046(3) 0.029(2) 0.034(4) 0.000(3) 0.000(3) 0.000(2)
C8A 0.039(3) 0.029(2) 0.021(4) -0.002(3) 0.001(3) 0.0036(18)
C8B 0.046(3) 0.023(2) 0.028(5) -0.007(3) 0.001(3) -0.0018(19)
C9 0.0314(16) 0.0271(15) 0.025(2) -0.0021(16) 0.0005(16) -0.0006(12)
C10A 0.026(3) 0.028(2) 0.028(7) -0.001(4) 0.000(5) 0.000(2)
C10B 0.040(2) 0.020(4) 0.043(6) -0.009(5) 0.001(3) -0.007(2)
C11 0.028(2) 0.023(2) 0.036(3) -0.0060(19) 0.004(2) -0.0082(18)
C12 0.037(3) 0.033(3) 0.054(3) -0.019(2) 0.019(2) -0.021(2)
C13 0.041(3) 0.032(3) 0.052(3) -0.015(2) 0.014(2) -0.022(2)
C14A 0.022(2) 0.025(3) 0.029(2) -0.001(2) -0.0039(19) -0.007(2)
C14B 0.022(2) 0.025(3) 0.030(3) -0.001(3) -0.004(2) -0.007(2)
C15A 0.027(2) 0.022(3) 0.030(4) 0.001(3) -0.002(3) -0.007(2)
C15B 0.027(3) 0.021(3) 0.027(3) 0.001(3) -0.003(3) -0.007(2)
C16A 0.029(3) 0.024(3) 0.034(4) 0.000(3) -0.003(3) -0.004(2)
C16B 0.029(3) 0.023(3) 0.030(4) -0.002(3) -0.004(3) -0.005(2)
C17A 0.027(3) 0.032(3) 0.035(4) -0.001(3) -0.005(2) -0.005(2)
C17B 0.029(3) 0.026(3) 0.034(3) -0.004(3) -0.007(2) -0.004(2)
C18A 0.027(2) 0.036(4) 0.036(3) -0.005(3) -0.009(2) -0.005(3)
C18B 0.026(3) 0.025(4) 0.034(3) -0.004(3) -0.009(2) -0.005(3)
C19A 0.024(2) 0.033(4) 0.032(3) -0.005(3) -0.005(2) -0.006(3)
C19B 0.024(3) 0.025(4) 0.031(3) -0.002(3) -0.006(2) -0.006(3)
C20A 0.033(4) 0.026(6) 0.036(5) -0.007(5) -0.006(4) -0.001(4)
C20B 0.037(5) 0.025(7) 0.028(5) 0.001(5) -0.008(5) -0.005(5)
C21A 0.031(3) 0.047(6) 0.048(8) -0.003(5) -0.010(4) 0.003(3)
C21B 0.032(4) 0.035(6) 0.037(7) -0.006(5) -0.009(4) 0.001(3)
C22A 0.037(5) 0.054(5) 0.054(6) -0.027(5) -0.013(4) 0.001(4)
C22B 0.028(4) 0.034(5) 0.035(4) -0.008(4) -0.011(4) 0.001(4)
C23A 0.021(4) 0.0247(19) 0.029(3) -0.0083(18) 0.005(2) -0.0093(19)
C23B 0.022(4) 0.0248(19) 0.029(3) -0.0086(19) 0.002(2) -0.009(2)
C24A 0.025(4) 0.028(2) 0.029(2) -0.008(2) 0.002(3) -0.008(3)
C24B 0.025(5) 0.027(3) 0.028(3) -0.007(2) 0.000(3) -0.007(3)
C25A 0.027(4) 0.028(3) 0.029(3) -0.009(2) -0.001(3) -0.007(3)
C25B 0.028(5) 0.029(3) 0.028(3) -0.010(2) -0.003(3) -0.006(3)
C26A 0.023(3) 0.027(2) 0.030(4) -0.009(2) -0.001(3) -0.010(2)
C26B 0.023(4) 0.027(3) 0.028(4) -0.008(3) -0.001(3) -0.008(3)
C27A 0.021(3) 0.026(2) 0.030(4) -0.008(3) -0.001(3) -0.008(2)
C27B 0.023(3) 0.026(2) 0.027(4) -0.008(3) -0.001(3) -0.007(2)
C28A 0.023(3) 0.0269(19) 0.029(3) -0.009(2) 0.002(3) -0.009(2)
C28B 0.022(3) 0.027(2) 0.028(3) -0.009(2) 0.001(3) -0.007(2)
C29A 0.046(7) 0.030(4) 0.036(4) -0.009(3) -0.009(5) -0.004(4)
C29B 0.042(8) 0.033(4) 0.033(4) -0.006(4) -0.006(5) -0.002(4)
C30A 0.037(6) 0.027(3) 0.041(6) -0.011(4) -0.012(4) -0.006(3)
C30B 0.032(6) 0.028(3) 0.035(7) -0.011(4) -0.010(5) -0.005(3)
C31A 0.038(7) 0.039(5) 0.033(4) -0.014(4) -0.004(5) -0.010(5)
C31B 0.032(8) 0.041(6) 0.033(4) -0.018(4) -0.004(5) -0.005(5)

loop_
_atom_type_symbol
_atom_type_description
_atom_type_scat_dispersion_real
_atom_type_scat_dispersion_imag
_atom_type_scat_source
C C 0.0033 0.0016 'International Tables Vol C Tables 4.2.6.8 and 6.1.1.4'
H H 0.0000 0.0000 'International Tables Vol C Tables 4.2.6.8 and 6.1.1.4'
Cu Cu 0.3201 1.2651 'International Tables Vol C Tables 4.2.6.8 and 6.1.1.4'
N N 0.0061 0.0033 'International Tables Vol C Tables 4.2.6.8 and 6.1.1.4'

loop_
_geom_angle_atom_site_label_1
_geom_angle_atom_site_label_2
_geom_angle_atom_site_label_3
_geom_angle
_geom_angle_site_symmetry_1
_geom_angle_site_symmetry_3
_geom_angle_publ_flag
C1 Cu1 N3 96.37(17) . . ?
C11 Cu1 N3 95.61(18) . . ?
C11 Cu1 C1 168.0(2) . . ?
C1 N1 C3 110.7(4) . . ?
C1 N1 C14A 122.7(12) . . ?
C1 N1 C14B 125.6(14) . . ?
C3 N1 C14A 126.2(12) . . ?
C3 N1 C14B 123.7(14) . . ?
C1 N2 C2 110.7(4) . . ?
C1 N2 C4B 126.9(10) . . ?
C1 N2 C10A 124.5(8) . . ?
C2 N2 C4B 121.9(10) . . ?
C2 N2 C10A 123.9(8) . . ?
C5 N3 Cu1 120.4(3) . . ?
C9 N3 Cu1 120.2(3) . . ?
C9 N3 C5 119.4(4) . . ?
C11 N4 C4A 127.2(6) . . ?
C11 N4 C10B 123.7(7) . . ?
C11 N4 C13 111.2(4) . . ?
C13 N4 C4A 120.3(6) . . ?
C13 N4 C10B 123.2(7) . . ?
C11 N5 C12 111.4(4) . . ?
C11 N5 C23A 122.4(15) . . ?
C11 N5 C23B 124.0(18) . . ?
C12 N5 C23A 124.7(15) . . ?
C12 N5 C23B 124.1(18) . . ?
N1 C1 Cu1 134.9(3) . . ?
N1 C1 N2 104.6(4) . . ?
N2 C1 Cu1 120.4(3) . . ?
N2 C2 H2 126.6 . . ?
C3 C2 N2 106.8(4) . . ?
C3 C2 H2 126.6 . . ?
N1 C3 H3 126.4 . . ?
C2 C3 N1 107.2(4) . . ?
C2 C3 H3 126.4 . . ?
N4 C4A H4A 116.0 . . ?
C5 C4A N4 128.0(9) . . ?
C5 C4A H4A 116.0 . . ?
N2 C4B H4B 115.7 . . ?
N2 C4B C9 128.7(19) . . ?
C9 C4B H4B 115.7 . . ?
N3 C5 C6A 117.6(6) . . ?
N3 C5 C10B 119.1(7) . . ?
C4A C5 N3 123.8(7) . . ?
C4A C5 C6A 118.6(8) . . ?
C8B C5 N3 122.8(8) . . ?
C8B C5 C10B 118.1(9) . . ?
C5 C6A H6A 119.3 . . ?
C7A C6A C5 121.4(10) . . ?
C7A C6A H6A 119.3 . . ?
C7B C6B H6B 119.4 . . ?
C7B C6B C9 121.1(12) . . ?
C9 C6B H6B 119.4 . . ?
C6A C7A H7A 119.5 . . ?
C6A C7A C8A 121.1(9) . . ?
C8A C7A H7A 119.5 . . ?
C6B C7B H7B 119.8 . . ?
C6B C7B C8B 120.4(12) . . ?
C8B C7B H7B 119.8 . . ?
C7A C8A H8A 121.8 . . ?
C9 C8A C7A 116.4(9) . . ?
C9 C8A H8A 121.8 . . ?
C5 C8B C7B 116.8(11) . . ?
C5 C8B H8B 121.6 . . ?
C7B C8B H8B 121.6 . . ?
N3 C9 C4B 121.1(11) . . ?
N3 C9 C6B 118.3(7) . . ?
N3 C9 C8A 122.8(6) . . ?
N3 C9 C10A 119.2(9) . . ?
C6B C9 C4B 120.0(13) . . ?
C8A C9 C10A 118.0(10) . . ?
N2 C10A C9 113.4(12) . . ?
N2 C10A H10A 108.9 . . ?
N2 C10A H10B 108.9 . . ?
C9 C10A H10A 108.9 . . ?
C9 C10A H10B 108.9 . . ?
H10A C10A H10B 107.7 . . ?
N4 C10B C5 114.1(11) . . ?
N4 C10B H10C 108.7 . . ?
N4 C10B H10D 108.7 . . ?
C5 C10B H10C 108.7 . . ?
C5 C10B H10D 108.7 . . ?
H10C C10B H10D 107.6 . . ?
N4 C11 Cu1 121.5(3) . . ?
N5 C11 Cu1 134.6(3) . . ?
N5 C11 N4 103.9(4) . . ?
N5 C12 H12 126.6 . . ?
C13 C12 N5 106.8(4) . . ?
C13 C12 H12 126.6 . . ?
N4 C13 H13 126.7 . . ?
C12 C13 N4 106.7(4) . . ?
C12 C13 H13 126.7 . . ?
C15A C14A N1 119.2(19) . . ?
C19A C14A N1 118.5(14) . . ?
C19A C14A C15A 122.3(19) . . ?
C15B C14B N1 119(2) . . ?
C15B C14B C19B 123(2) . . ?
C19B C14B N1 117.9(18) . . ?
C14A C15A C20A 121.6(17) . . ?
C16A C15A C14A 117.5(15) . . ?
C16A C15A C20A 120.8(14) . . ?
C14B C15B C20B 123(2) . . ?
C16B C15B C14B 116.4(18) . . ?
C16B C15B C20B 120.5(16) . . ?
C15A C16A H16A 119.3 . . ?
C15A C16A C17A 121.5(12) . . ?
C17A C16A H16A 119.3 . . ?
C15B C16B H16B 118.7 . . ?
C15B C16B C17B 122.6(14) . . ?
C17B C16B H16B 118.7 . . ?
C16A C17A C21A 119.3(11) . . ?
C18A C17A C16A 117.3(12) . . ?
C18A C17A C21A 123.1(11) . . ?
C16B C17B C21B 120.1(12) . . ?
C18B C17B C16B 119.5(14) . . ?
C18B C17B C21B 120.4(13) . . ?
C17A C18A H18A 118.3 . . ?
C17A C18A C19A 123.5(12) . . ?
C19A C18A H18A 118.3 . . ?
C17B C18B H18B 119.9 . . ?
C17B C18B C19B 120.3(13) . . ?
C19B C18B H18B 119.9 . . ?
C14A C19A C18A 117.7(13) . . ?
C14A C19A C22A 122.1(12) . . ?
C18A C19A C22A 120.2(11) . . ?
C14B C19B C22B 121.5(14) . . ?
C18B C19B C14B 117.6(15) . . ?
C18B C19B C22B 120.9(12) . . ?
C15A C20A H20A 109.5 . . ?
C15A C20A H20B 109.5 . . ?
C15A C20A H20C 109.5 . . ?
H20A C20A H20B 109.5 . . ?
H20A C20A H20C 109.5 . . ?
H20B C20A H20C 109.5 . . ?
C15B C20B H20D 109.5 . . ?
C15B C20B H20E 109.5 . . ?
C15B C20B H20F 109.5 . . ?
H20D C20B H20E 109.5 . . ?
H20D C20B H20F 109.5 . . ?
H20E C20B H20F 109.5 . . ?
C17A C21A H21A 109.5 . . ?
C17A C21A H21B 109.5 . . ?
C17A C21A H21C 109.5 . . ?
H21A C21A H21B 109.5 . . ?
H21A C21A H21C 109.5 . . ?
H21B C21A H21C 109.5 . . ?
C17B C21B H21D 109.5 . . ?
C17B C21B H21E 109.5 . . ?
C17B C21B H21F 109.5 . . ?
H21D C21B H21E 109.5 . . ?
H21D C21B H21F 109.5 . . ?
H21E C21B H21F 109.5 . . ?
C19A C22A H22A 109.5 . . ?
C19A C22A H22B 109.5 . . ?
C19A C22A H22C 109.5 . . ?
H22A C22A H22B 109.5 . . ?
H22A C22A H22C 109.5 . . ?
H22B C22A H22C 109.5 . . ?
C19B C22B H22D 109.5 . . ?
C19B C22B H22E 109.5 . . ?
C19B C22B H22F 109.5 . . ?
H22D C22B H22E 109.5 . . ?
H22D C22B H22F 109.5 . . ?
H22E C22B H22F 109.5 . . ?
C24A C23A N5 118.0(18) . . ?
C24A C23A C28A 123(2) . . ?
C28A C23A N5 119(2) . . ?
C24B C23B N5 119(2) . . ?
C24B C23B C28B 124(3) . . ?
C28B C23B N5 118(3) . . ?
C23A C24A C25A 118.5(15) . . ?
C23A C24A C29A 121.3(16) . . ?
C25A C24A C29A 120.2(12) . . ?
C23B C24B C25B 118.6(19) . . ?
C23B C24B C29B 121.5(19) . . ?
C25B C24B C29B 119.9(15) . . ?
C24A C25A H25A 119.4 . . ?
C24A C25A C26A 121.3(11) . . ?
C26A C25A H25A 119.4 . . ?
C24B C25B H25B 120.3 . . ?
C26B C25B C24B 119.4(13) . . ?
C26B C25B H25B 120.3 . . ?
C25A C26A C30A 120.3(9) . . ?
C27A C26A C25A 118.6(10) . . ?
C27A C26A C30A 121.0(10) . . ?
C25B C26B C30B 117.8(12) . . ?
C27B C26B C25B 119.8(13) . . ?
C27B C26B C30B 122.3(12) . . ?
C26A C27A H27A 118.8 . . ?
C26A C27A C28A 122.4(11) . . ?
C28A C27A H27A 118.8 . . ?
C26B C27B H27B 118.7 . . ?
C26B C27B C28B 122.6(14) . . ?
C28B C27B H27B 118.7 . . ?
C23A C28A C27A 116.7(16) . . ?
C23A C28A C31A 121.4(18) . . ?
C27A C28A C31A 121.8(14) . . ?
C23B C28B C31B 123(2) . . ?
C27B C28B C23B 116(2) . . ?
C27B C28B C31B 121.2(17) . . ?
C24A C29A H29A 109.5 . . ?
C24A C29A H29B 109.5 . . ?
C24A C29A H29C 109.5 . . ?
H29A C29A H29B 109.5 . . ?
H29A C29A H29C 109.5 . . ?
H29B C29A H29C 109.5 . . ?
C24B C29B H29D 109.5 . . ?
C24B C29B H29E 109.5 . . ?
C24B C29B H29F 109.5 . . ?
H29D C29B H29E 109.5 . . ?
H29D C29B H29F 109.5 . . ?
H29E C29B H29F 109.5 . . ?
C26A C30A H30A 109.5 . . ?
C26A C30A H30B 109.5 . . ?
C26A C30A H30C 109.5 . . ?
H30A C30A H30B 109.5 . . ?
H30A C30A H30C 109.5 . . ?
H30B C30A H30C 109.5 . . ?
C26B C30B H30D 109.5 . . ?
C26B C30B H30E 109.5 . . ?
C26B C30B H30F 109.5 . . ?
H30D C30B H30E 109.5 . . ?
H30D C30B H30F 109.5 . . ?
H30E C30B H30F 109.5 . . ?
C28A C31A H31A 109.5 . . ?
C28A C31A H31B 109.5 . . ?
C28A C31A H31C 109.5 . . ?
H31A C31A H31B 109.5 . . ?
H31A C31A H31C 109.5 . . ?
H31B C31A H31C 109.5 . . ?
C28B C31B H31D 109.5 . . ?
C28B C31B H31E 109.5 . . ?
C28B C31B H31F 109.5 . . ?
H31D C31B H31E 109.5 . . ?
H31D C31B H31F 109.5 . . ?
H31E C31B H31F 109.5 . . ?

loop_
_geom_bond_atom_site_label_1
_geom_bond_atom_site_label_2
_geom_bond_distance
_geom_bond_site_symmetry_2
_geom_bond_publ_flag
Cu1 N3 2.095(4) . ?
Cu1 C1 1.905(4) . ?
Cu1 C11 1.896(4) . ?
N1 C1 1.358(5) . ?
N1 C3 1.382(5) . ?
N1 C14A 1.42(2) . ?
N1 C14B 1.48(3) . ?
N2 C1 1.360(6) . ?
N2 C2 1.386(5) . ?
N2 C4B 1.39(2) . ?
N2 C10A 1.505(19) . ?
N3 C5 1.373(6) . ?
N3 C9 1.364(6) . ?
N4 C4A 1.432(13) . ?
N4 C10B 1.475(16) . ?
N4 C11 1.368(6) . ?
N4 C13 1.380(6) . ?
N5 C11 1.358(6) . ?
N5 C12 1.380(5) . ?
N5 C23A 1.44(3) . ?
N5 C23B 1.45(4) . ?
C2 H2 0.9500 . ?
C2 C3 1.343(7) . ?
C3 H3 0.9500 . ?
C4A H4A 0.9500 . ?
C4A C5 1.356(12) . ?
C4B H4B 0.9500 . ?
C4B C9 1.412(19) . ?
C5 C6A 1.478(12) . ?
C5 C8B 1.353(14) . ?
C5 C10B 1.511(16) . ?
C6A H6A 0.9500 . ?
C6A C7A 1.314(15) . ?
C6B H6B 0.9500 . ?
C6B C7B 1.366(17) . ?
C6B C9 1.376(13) . ?
C7A H7A 0.9500 . ?
C7A C8A 1.428(14) . ?
C7B H7B 0.9500 . ?
C7B C8B 1.402(19) . ?
C8A H8A 0.9500 . ?
C8A C9 1.421(11) . ?
C8B H8B 0.9500 . ?
C9 C10A 1.520(16) . ?
C10A H10A 0.9900 . ?
C10A H10B 0.9900 . ?
C10B H10C 0.9900 . ?
C10B H10D 0.9900 . ?
C12 H12 0.9500 . ?
C12 C13 1.350(7) . ?
C13 H13 0.9500 . ?
C14A C15A 1.40(2) . ?
C14A C19A 1.37(3) . ?
C14B C15B 1.40(3) . ?
C14B C19B 1.42(3) . ?
C15A C16A 1.40(2) . ?
C15A C20A 1.488(19) . ?
C15B C16B 1.39(3) . ?
C15B C20B 1.52(2) . ?
C16A H16A 0.9500 . ?
C16A C17A 1.408(17) . ?
C16B H16B 0.9500 . ?
C16B C17B 1.402(19) . ?
C17A C18A 1.370(15) . ?
C17A C21A 1.509(17) . ?
C17B C18B 1.399(18) . ?
C17B C21B 1.50(2) . ?
C18A H18A 0.9500 . ?
C18A C19A 1.392(15) . ?
C18B H18B 0.9500 . ?
C18B C19B 1.405(17) . ?
C19A C22A 1.526(15) . ?
C19B C22B 1.499(18) . ?
C20A H20A 0.9800 . ?
C20A H20B 0.9800 . ?
C20A H20C 0.9800 . ?
C20B H20D 0.9800 . ?
C20B H20E 0.9800 . ?
C20B H20F 0.9800 . ?
C21A H21A 0.9800 . ?
C21A H21B 0.9800 . ?
C21A H21C 0.9800 . ?
C21B H21D 0.9800 . ?
C21B H21E 0.9800 . ?
C21B H21F 0.9800 . ?
C22A H22A 0.9800 . ?
C22A H22B 0.9800 . ?
C22A H22C 0.9800 . ?
C22B H22D 0.9800 . ?
C22B H22E 0.9800 . ?
C22B H22F 0.9800 . ?
C23A C24A 1.39(3) . ?
C23A C28A 1.40(3) . ?
C23B C24B 1.37(4) . ?
C23B C28B 1.41(3) . ?
C24A C25A 1.393(16) . ?
C24A C29A 1.522(16) . ?
C24B C25B 1.41(2) . ?
C24B C29B 1.493(19) . ?
C25A H25A 0.9500 . ?
C25A C26A 1.395(14) . ?
C25B H25B 0.9500 . ?
C25B C26B 1.406(16) . ?
C26A C27A 1.390(14) . ?
C26A C30A 1.507(14) . ?
C26B C27B 1.374(17) . ?
C26B C30B 1.529(18) . ?
C27A H27A 0.9500 . ?
C27A C28A 1.406(17) . ?
C27B H27B 0.9500 . ?
C27B C28B 1.39(2) . ?
C28A C31A 1.500(18) . ?
C28B C31B 1.48(2) . ?
C29A H29A 0.9800 . ?
C29A H29B 0.9800 . ?
C29A H29C 0.9800 . ?
C29B H29D 0.9800 . ?
C29B H29E 0.9800 . ?
C29B H29F 0.9800 . ?
C30A H30A 0.9800 . ?
C30A H30B 0.9800 . ?
C30A H30C 0.9800 . ?
C30B H30D 0.9800 . ?
C30B H30E 0.9800 . ?
C30B H30F 0.9800 . ?
C31A H31A 0.9800 . ?
C31A H31B 0.9800 . ?
C31A H31C 0.9800 . ?
C31B H31D 0.9800 . ?
C31B H31E 0.9800 . ?
C31B H31F 0.9800 . ?

loop_
_geom_torsion_atom_site_label_1
_geom_torsion_atom_site_label_2
_geom_torsion_atom_site_label_3
_geom_torsion_atom_site_label_4
_geom_torsion
_geom_torsion_site_symmetry_1
_geom_torsion_site_symmetry_2
_geom_torsion_site_symmetry_3
_geom_torsion_site_symmetry_4
_geom_torsion_publ_flag
Cu1 N3 C5 C4A -13.2(9) . . . . ?
Cu1 N3 C5 C6A 167.8(6) . . . . ?
Cu1 N3 C5 C8B -168.8(8) . . . . ?
Cu1 N3 C5 C10B 13.2(9) . . . . ?
Cu1 N3 C9 C4B -3.3(11) . . . . ?
Cu1 N3 C9 C6B 167.5(8) . . . . ?
Cu1 N3 C9 C8A -165.8(6) . . . . ?
Cu1 N3 C9 C10A 14.1(9) . . . . ?
N1 C14A C15A C16A 177.6(16) . . . . ?
N1 C14A C15A C20A -4(3) . . . . ?
N1 C14A C19A C18A 179.8(15) . . . . ?
N1 C14A C19A C22A 0(3) . . . . ?
N1 C14B C15B C16B -177.2(19) . . . . ?
N1 C14B C15B C20B 1(4) . . . . ?
N1 C14B C19B C18B 175.7(17) . . . . ?
N1 C14B C19B C22B -3(3) . . . . ?
N2 C2 C3 N1 1.2(6) . . . . ?
N2 C4B C9 N3 -20(2) . . . . ?
N2 C4B C9 C6B 169.3(14) . . . . ?
N3 Cu1 C11 N4 -18.0(5) . . . . ?
N3 Cu1 C11 N5 159.2(5) . . . . ?
N3 C5 C6A C7A 6.7(13) . . . . ?
N3 C5 C8B C7B -4.6(16) . . . . ?
N3 C5 C10B N4 -52.4(13) . . . . ?
N3 C9 C10A N2 -52.8(13) . . . . ?
N4 C4A C5 N3 2.2(16) . . . . ?
N4 C4A C5 C6A -178.8(11) . . . . ?
N5 C12 C13 N4 2.6(7) . . . . ?
N5 C23A C24A C25A 178.3(19) . . . . ?
N5 C23A C24A C29A -2(3) . . . . ?
N5 C23A C28A C27A -178(2) . . . . ?
N5 C23A C28A C31A 2(4) . . . . ?
N5 C23B C24B C25B 176(2) . . . . ?
N5 C23B C24B C29B -3(4) . . . . ?
N5 C23B C28B C27B -177(2) . . . . ?
N5 C23B C28B C31B 3(4) . . . . ?
C1 Cu1 C11 N4 157.8(9) . . . . ?
C1 Cu1 C11 N5 -25.0(15) . . . . ?
C1 N1 C3 C2 -0.4(6) . . . . ?
C1 N1 C14A C15A 94(2) . . . . ?
C1 N1 C14A C19A -86(2) . . . . ?
C1 N1 C14B C15B 79(2) . . . . ?
C1 N1 C14B C19B -100(2) . . . . ?
C1 N2 C2 C3 -1.6(6) . . . . ?
C1 N2 C4B C9 20(2) . . . . ?
C1 N2 C10A C9 55.1(14) . . . . ?
C2 N2 C1 Cu1 177.0(3) . . . . ?
C2 N2 C1 N1 1.3(5) . . . . ?
C2 N2 C4B C9 -150.5(13) . . . . ?
C2 N2 C10A C9 -136.6(9) . . . . ?
C3 N1 C1 Cu1 -175.3(4) . . . . ?
C3 N1 C1 N2 -0.5(5) . . . . ?
C3 N1 C14A C15A -94(2) . . . . ?
C3 N1 C14A C19A 86(2) . . . . ?
C3 N1 C14B C15B -101(3) . . . . ?
C3 N1 C14B C19B 80(2) . . . . ?
C4A N4 C11 Cu1 13.1(10) . . . . ?
C4A N4 C11 N5 -164.8(8) . . . . ?
C4A N4 C13 C12 164.9(8) . . . . ?
C4A C5 C6A C7A -172.4(10) . . . . ?
C4B N2 C1 Cu1 5.3(11) . . . . ?
C4B N2 C1 N1 -170.5(10) . . . . ?
C4B N2 C2 C3 170.6(10) . . . . ?
C5 N3 C9 C4B 176.4(10) . . . . ?
C5 N3 C9 C6B -12.8(10) . . . . ?
C5 N3 C9 C8A 13.9(9) . . . . ?
C5 N3 C9 C10A -166.2(8) . . . . ?
C5 C6A C7A C8A -2.6(16) . . . . ?
C6A C7A C8A C9 3.7(15) . . . . ?
C6B C7B C8B C5 0(2) . . . . ?
C7A C8A C9 N3 -9.4(12) . . . . ?
C7A C8A C9 C10A 170.6(10) . . . . ?
C7B C6B C9 N3 8.1(16) . . . . ?
C7B C6B C9 C4B 179.0(13) . . . . ?
C8A C9 C10A N2 127.2(12) . . . . ?
C8B C5 C10B N4 129.5(11) . . . . ?
C9 N3 C5 C4A 167.1(8) . . . . ?
C9 N3 C5 C6A -11.9(9) . . . . ?
C9 N3 C5 C8B 11.5(10) . . . . ?
C9 N3 C5 C10B -166.5(8) . . . . ?
C9 C6B C7B C8B -1(2) . . . . ?
C10A N2 C1 Cu1 -13.3(9) . . . . ?
C10A N2 C1 N1 170.9(8) . . . . ?
C10A N2 C2 C3 -171.3(8) . . . . ?
C10B N4 C11 Cu1 -15.3(11) . . . . ?
C10B N4 C11 N5 166.8(9) . . . . ?
C10B N4 C13 C12 -167.7(9) . . . . ?
C10B C5 C8B C7B 173.4(12) . . . . ?
C11 N4 C4A C5 -1.4(17) . . . . ?
C11 N4 C10B C5 56.1(14) . . . . ?
C11 N4 C13 C12 -3.1(7) . . . . ?
C11 N5 C12 C13 -1.4(7) . . . . ?
C11 N5 C23A C24A -89(3) . . . . ?
C11 N5 C23A C28A 89(3) . . . . ?
C11 N5 C23B C24B -99(3) . . . . ?
C11 N5 C23B C28B 78(3) . . . . ?
C12 N5 C11 Cu1 -178.0(5) . . . . ?
C12 N5 C11 N4 -0.5(6) . . . . ?
C12 N5 C23A C24A 76(3) . . . . ?
C12 N5 C23A C28A -107(3) . . . . ?
C12 N5 C23B C24B 72(3) . . . . ?
C12 N5 C23B C28B -111(3) . . . . ?
C13 N4 C4A C5 -167.3(9) . . . . ?
C13 N4 C10B C5 -141.1(8) . . . . ?
C13 N4 C11 Cu1 -179.9(4) . . . . ?
C13 N4 C11 N5 2.2(6) . . . . ?
C14A N1 C1 Cu1 -2.1(13) . . . . ?
C14A N1 C1 N2 172.7(11) . . . . ?
C14A N1 C3 C2 -173.4(12) . . . . ?
C14A C15A C16A C17A 2(2) . . . . ?
C14B N1 C1 Cu1 4.8(15) . . . . ?
C14B N1 C1 N2 179.6(14) . . . . ?
C14B N1 C3 C2 179.5(13) . . . . ?
C14B C15B C16B C17B 2(3) . . . . ?
C15A C14A C19A C18A 0(3) . . . . ?
C15A C14A C19A C22A -179.7(18) . . . . ?
C15A C16A C17A C18A 0.7(18) . . . . ?
C15A C16A C17A C21A 175.2(14) . . . . ?
C15B C14B C19B C18B -3(3) . . . . ?
C15B C14B C19B C22B 178(2) . . . . ?
C15B C16B C17B C18B -4(2) . . . . ?
C15B C16B C17B C21B 175.4(17) . . . . ?
C16A C17A C18A C19A -3.5(18) . . . . ?
C16B C17B C18B C19B 3(2) . . . . ?
C17A C18A C19A C14A 3(2) . . . . ?
C17A C18A C19A C22A -177.1(12) . . . . ?
C17B C18B C19B C14B 1(2) . . . . ?
C17B C18B C19B C22B 179.6(13) . . . . ?
C19A C14A C15A C16A -2(3) . . . . ?
C19A C14A C15A C20A 176.0(17) . . . . ?
C19B C14B C15B C16B 2(4) . . . . ?
C19B C14B C15B C20B -180(2) . . . . ?
C20A C15A C16A C17A -176.3(13) . . . . ?
C20B C15B C16B C17B -176.6(16) . . . . ?
C21A C17A C18A C19A -177.9(12) . . . . ?
C21B C17B C18B C19B -177.1(14) . . . . ?
C23A N5 C11 Cu1 -11.4(15) . . . . ?
C23A N5 C11 N4 166.1(13) . . . . ?
C23A N5 C12 C13 -167.6(13) . . . . ?
C23A C24A C25A C26A 0(2) . . . . ?
C23B N5 C11 Cu1 -5.5(17) . . . . ?
C23B N5 C11 N4 172.0(16) . . . . ?
C23B N5 C12 C13 -173.8(16) . . . . ?
C23B C24B C25B C26B 0(3) . . . . ?
C24A C23A C28A C27A -1(4) . . . . ?
C24A C23A C28A C31A 180(2) . . . . ?
C24A C25A C26A C27A -1.6(16) . . . . ?
C24A C25A C26A C30A 179.7(11) . . . . ?
C24B C23B C28B C27B 0(4) . . . . ?
C24B C23B C28B C31B -180(3) . . . . ?
C24B C25B C26B C27B 1(2) . . . . ?
C24B C25B C26B C30B 178.7(13) . . . . ?
C25A C26A C27A C28A 1.3(18) . . . . ?
C25B C26B C27B C28B -3(2) . . . . ?
C26A C27A C28A C23A 0(3) . . . . ?
C26A C27A C28A C31A 179.3(13) . . . . ?
C26B C27B C28B C23B 2(3) . . . . ?
C26B C27B C28B C31B -178.1(17) . . . . ?
C28A C23A C24A C25A 1(3) . . . . ?
C28A C23A C24A C29A -179(2) . . . . ?
C28B C23B C24B C25B -1(4) . . . . ?
C28B C23B C24B C29B -180(3) . . . . ?
C29A C24A C25A C26A -179.1(11) . . . . ?
C29B C24B C25B C26B 179.1(14) . . . . ?
C30A C26A C27A C28A -180.0(13) . . . . ?
C30B C26B C27B C28B -179.9(17) . . . . ?
